data_1543133
loop_
_publ_author_name
'Zhu, Liqiong'
'Zhao, Yan'

_publ_section_title
;
 (1<i>E</i>,2<i>E</i>)-<i>N</i>^1^,<i>N</i>^2^-Bis(5'-methyl-[1,1':3',1''-terphenyl]-4'-yl)acenaphthylene-1,2-diimine
 unknown solvent
;
_journal_issue 4
_journal_name_full IUCrData
_journal_page_first x160594
_journal_paper_doi 10.1107/S2414314616005940
_journal_volume 1
_journal_year 2016
_chemical_formula_iupac 'C50 H36 N2'
_chemical_formula_moiety 'C50 H36 N2'
_chemical_formula_sum 'C50 H36 N2'
_chemical_formula_weight 664.81
_chemical_name_systematic
;
(1<i>E</i>,2<i>E</i>)-<i>N</i>^1^,<i>N</i>^2^-Bis(5'-methyl-[1,1':3',1''-\
terphenyl]-4'-yl)acenaphthylene-1,2-diimine unknown solvent
;
_space_group_IT_number 2
_symmetry_cell_setting triclinic
_symmetry_space_group_name_Hall '-P 1'
_symmetry_space_group_name_H-M 'P -1'
_atom_sites_solution_hydrogens geom
_atom_sites_solution_primary direct
_atom_sites_solution_secondary difmap
_audit_creation_method SHELXL-97
_cell_angle_alpha 72.622(2)
_cell_angle_beta 73.116(2)
_cell_angle_gamma 84.324(2)
_cell_formula_units_Z 4
_cell_length_a 15.579(3)
_cell_length_b 16.799(4)
_cell_length_c 17.332(4)
_cell_measurement_reflns_used 3879
_cell_measurement_temperature 296(2)
_cell_measurement_theta_max 21.01
_cell_measurement_theta_min 2.26
_cell_volume 4142.0(16)
_computing_cell_refinement
;
SAINT (Bruker, 2008)
;
_computing_data_collection
;
APEX2 (Bruker, 2008)
;
_computing_data_reduction
;
SAINT (Bruker, 2008)
;
_computing_molecular_graphics
;
PLATON (Spek, 2009) and Mercury (Macrae <i>et al.</i>,  2008)
;
_computing_publication_material
;
SHELXL-97 (Sheldrick, 2008) and PLATON (Spek, 2009)
;
_computing_structure_refinement
;
SHELXL-97 (Sheldrick, 2008)
;
_computing_structure_solution
;
SHELXS-97 (Sheldrick, 2008)
;
_diffrn_ambient_temperature 296(2)
_diffrn_measured_fraction_theta_full 0.985
_diffrn_measured_fraction_theta_max 0.985
_diffrn_measurement_device_type 'Bruker APEXII CCD'
_diffrn_measurement_method '\f and \w scans'
_diffrn_radiation_monochromator graphite
_diffrn_radiation_source 'fine-focus sealed tube'
_diffrn_radiation_type MoK\a
_diffrn_radiation_wavelength 0.71073
_diffrn_reflns_av_R_equivalents 0.0414
_diffrn_reflns_av_sigmaI/netI 0.1049
_diffrn_reflns_limit_h_max 18
_diffrn_reflns_limit_h_min -18
_diffrn_reflns_limit_k_max 20
_diffrn_reflns_limit_k_min -20
_diffrn_reflns_limit_l_max 20
_diffrn_reflns_limit_l_min -20
_diffrn_reflns_number 29357
_diffrn_reflns_theta_full 25.20
_diffrn_reflns_theta_max 25.20
_diffrn_reflns_theta_min 2.26
_exptl_absorpt_coefficient_mu 0.061
_exptl_absorpt_correction_T_max 0.9902
_exptl_absorpt_correction_T_min 0.9860
_exptl_absorpt_correction_type multi-scan
_exptl_absorpt_process_details
;
(SADABS; Bruker, 2008)
;
_exptl_crystal_colour colorless
_exptl_crystal_density_diffrn 1.066
_exptl_crystal_density_method 'not measured'
_exptl_crystal_description block
_exptl_crystal_F_000 1400
_exptl_crystal_size_max 0.23
_exptl_crystal_size_mid 0.21
_exptl_crystal_size_min 0.16
_platon_squeeze_details
;
Volume ca. 690 \%A^3^ for two regions of 36 and 65 electron counts.
The formula mass and unit-cell characteristics of this unknown solvent
were not taken into account during refinement.
;
_refine_diff_density_max 0.237
_refine_diff_density_min -0.292
_refine_ls_extinction_coef 0.0017(2)
_refine_ls_extinction_expression Fc^*^=kFc[1+0.001xFc^2^\l^3^/sin(2\q)]^-1/4^
_refine_ls_extinction_method SHELXL
_refine_ls_goodness_of_fit_ref 1.039
_refine_ls_hydrogen_treatment constr
_refine_ls_matrix_type full
_refine_ls_number_parameters 930
_refine_ls_number_reflns 14707
_refine_ls_number_restraints 0
_refine_ls_restrained_S_all 1.039
_refine_ls_R_factor_all 0.1653
_refine_ls_R_factor_gt 0.0650
_refine_ls_shift/su_max 0.001
_refine_ls_shift/su_mean 0.000
_refine_ls_structure_factor_coef Fsqd
_refine_ls_weighting_details 'calc w=1/[\s^2^(Fo^2^)+(0.0400P)^2^+0.3174P] where P=(Fo^2^+2Fc^2^)/3'
_refine_ls_weighting_scheme calc
_refine_ls_wR_factor_gt 0.1296
_refine_ls_wR_factor_ref 0.1440
_reflns_number_gt 5868
_reflns_number_total 14707
_reflns_threshold_expression >2sigma(I)
_cod_data_source_file su4029sup1.cif
_cod_data_source_block I
_cod_original_cell_volume 4142.0(15)
_cod_database_code 1543133

loop_
_symmetry_equiv_pos_as_xyz
'x, y, z'
'-x, -y, -z'

loop_
_atom_site_type_symbol
_atom_site_label
_atom_site_fract_x
_atom_site_fract_y
_atom_site_fract_z
_atom_site_U_iso_or_equiv
_atom_site_adp_type
_atom_site_calc_flag
_atom_site_refinement_flags
_atom_site_occupancy
_atom_site_symmetry_multiplicity
C C7 0.31195(15) 0.84290(16) 0.84423(15) 0.0510(8) Uani d G 1 1
C C8 0.34685(16) 0.92224(15) 0.82139(13) 0.0807(11) Uani d G 1 1
H H8 0.3571 0.9556 0.7661 0.097 Uiso calc R 1 1
C C9 0.36642(16) 0.95177(14) 0.8812(2) 0.0916(13) Uani d G 1 1
H H9 0.3898 1.0049 0.8659 0.110 Uiso calc R 1 1
C C10 0.35108(18) 0.9020(2) 0.96375(17) 0.0931(14) Uani d G 1 1
H H10 0.3642 0.9217 1.0037 0.112 Uiso calc R 1 1
C C11 0.3162(2) 0.82262(19) 0.98659(12) 0.1235(18) Uani d G 1 1
H H11 0.3059 0.7893 1.0419 0.148 Uiso calc R 1 1
C C12 0.29661(18) 0.79309(13) 0.92683(18) 0.0998(14) Uani d G 1 1
H H12 0.2733 0.7400 0.9421 0.120 Uiso calc R 1 1
C C1 0.26934(19) 0.7493(2) 0.65182(19) 0.0488(8) Uani d . 1 1
C C2 0.2781(2) 0.8342(2) 0.6375(2) 0.0611(9) Uani d . 1 1
C C3 0.2890(2) 0.8636(2) 0.7015(2) 0.0630(10) Uani d . 1 1
H H3 0.2928 0.9208 0.6922 0.076 Uiso calc R 1 1
C C4 0.29437(19) 0.8097(2) 0.77868(19) 0.0521(8) Uani d . 1 1
C C5 0.28410(19) 0.7258(2) 0.79027(19) 0.0534(9) Uani d . 1 1
H H5 0.2872 0.6884 0.8413 0.064 Uiso calc R 1 1
C C6 0.26940(19) 0.6942(2) 0.72966(19) 0.0483(8) Uani d . 1 1
C C13 0.2546(2) 0.6033(2) 0.74996(19) 0.0557(9) Uani d . 1 1
C C14 0.3040(2) 0.5452(2) 0.7955(2) 0.0742(11) Uani d . 1 1
H H14 0.3488 0.5632 0.8119 0.089 Uiso calc R 1 1
C C15 0.2878(3) 0.4594(3) 0.8174(2) 0.0891(13) Uani d . 1 1
H H15 0.3204 0.4210 0.8492 0.107 Uiso calc R 1 1
C C16 0.2237(4) 0.4331(3) 0.7916(3) 0.0936(14) Uani d . 1 1
H H16 0.2140 0.3763 0.8043 0.112 Uiso calc R 1 1
C C17 0.1739(3) 0.4891(3) 0.7474(3) 0.1001(14) Uani d . 1 1
H H17 0.1293 0.4707 0.7312 0.120 Uiso calc R 1 1
C C18 0.1896(3) 0.5727(3) 0.7268(2) 0.0771(11) Uani d . 1 1
H H18 0.1552 0.6102 0.6961 0.093 Uiso calc R 1 1
C C19 0.2785(3) 0.8948(2) 0.5528(2) 0.1027(14) Uani d . 1 1
H H19A 0.3331 0.8876 0.5119 0.154 Uiso calc R 1 1
H H19B 0.2746 0.9509 0.5569 0.154 Uiso calc R 1 1
H H19C 0.2282 0.8842 0.5361 0.154 Uiso calc R 1 1
C C20 0.3182(2) 0.68981(18) 0.54082(19) 0.0470(8) Uani d . 1 1
C C21 0.4137(2) 0.67354(19) 0.5368(2) 0.0521(8) Uani d . 1 1
C C22 0.4692(2) 0.6909(2) 0.5773(2) 0.0704(10) Uani d . 1 1
H H22 0.4471 0.7172 0.6195 0.084 Uiso calc R 1 1
C C23 0.5600(3) 0.6685(3) 0.5545(3) 0.0869(12) Uani d . 1 1
H H23 0.5978 0.6810 0.5819 0.104 Uiso calc R 1 1
C C24 0.5952(3) 0.6293(2) 0.4938(3) 0.0850(12) Uani d . 1 1
H H24 0.6558 0.6148 0.4811 0.102 Uiso calc R 1 1
C C25 0.5400(3) 0.6105(2) 0.4502(2) 0.0668(10) Uani d . 1 1
C C26 0.5655(3) 0.5709(2) 0.3845(3) 0.0845(12) Uani d . 1 1
H H26 0.6245 0.5527 0.3673 0.101 Uiso calc R 1 1
C C27 0.5042(3) 0.5597(2) 0.3468(2) 0.0863(12) Uani d . 1 1
H H27 0.5226 0.5331 0.3046 0.104 Uiso calc R 1 1
C C28 0.4146(3) 0.5862(2) 0.3686(2) 0.0707(10) Uani d . 1 1
H H28 0.3746 0.5785 0.3408 0.085 Uiso calc R 1 1
C C29 0.3871(2) 0.62395(19) 0.4323(2) 0.0542(9) Uani d . 1 1
C C30 0.4493(2) 0.63508(18) 0.4723(2) 0.0532(8) Uani d . 1 1
C C31 0.3009(2) 0.65909(18) 0.47245(18) 0.0504(8) Uani d . 1 1
C C32 0.2104(2) 0.6412(2) 0.3931(2) 0.0538(9) Uani d . 1 1
C C33 0.2297(2) 0.6958(2) 0.3117(2) 0.0534(9) Uani d . 1 1
C C34 0.2151(2) 0.6676(2) 0.2489(2) 0.0624(9) Uani d . 1 1
H H34 0.2279 0.7033 0.1945 0.075 Uiso calc R 1 1
C C35 0.1830(2) 0.5901(2) 0.2629(2) 0.0639(10) Uani d . 1 1
C C36 0.1594(2) 0.5397(2) 0.3458(2) 0.0689(10) Uani d . 1 1
H H36 0.1341 0.4881 0.3574 0.083 Uiso calc R 1 1
C C37 0.1723(2) 0.5637(2) 0.4115(2) 0.0630(10) Uani d . 1 1
C C38 0.2641(2) 0.7811(2) 0.2913(2) 0.0509(8) Uani d . 1 1
C C39 0.2268(2) 0.8331(2) 0.3420(2) 0.0675(10) Uani d . 1 1
H H39 0.1814 0.8135 0.3913 0.081 Uiso calc R 1 1
C C40 0.2569(3) 0.9140(2) 0.3193(3) 0.0781(11) Uani d . 1 1
H H40 0.2316 0.9480 0.3539 0.094 Uiso calc R 1 1
C C41 0.3232(3) 0.9444(2) 0.2471(3) 0.0763(11) Uani d . 1 1
H H41 0.3427 0.9989 0.2321 0.092 Uiso calc R 1 1
C C42 0.3601(2) 0.8938(2) 0.1975(2) 0.0729(11) Uani d . 1 1
H H42 0.4052 0.9138 0.1481 0.088 Uiso calc R 1 1
C C43 0.3314(2) 0.8131(2) 0.2199(2) 0.0639(10) Uani d . 1 1
H H43 0.3584 0.7792 0.1855 0.077 Uiso calc R 1 1
C C44 0.1732(3) 0.5603(2) 0.1918(2) 0.0604(10) Uani d . 1 1
C C45 0.2328(3) 0.5863(2) 0.1142(3) 0.0896(13) Uani d . 1 1
H H45 0.2776 0.6233 0.1055 0.108 Uiso calc R 1 1
C C46 0.2273(4) 0.5581(3) 0.0477(3) 0.1095(16) Uani d . 1 1
H H46 0.2688 0.5753 -0.0047 0.131 Uiso calc R 1 1
C C47 0.1602(5) 0.5047(3) 0.0605(4) 0.1186(19) Uani d . 1 1
H H47 0.1555 0.4865 0.0162 0.142 Uiso calc R 1 1
C C48 0.0998(4) 0.4778(3) 0.1380(4) 0.1112(17) Uani d . 1 1
H H48 0.0549 0.4407 0.1473 0.133 Uiso calc R 1 1
C C49 0.1077(3) 0.5081(2) 0.2038(3) 0.0855(12) Uani d . 1 1
H H49 0.0665 0.4915 0.2564 0.103 Uiso calc R 1 1
C C50 0.1477(3) 0.5070(2) 0.4999(2) 0.0949(13) Uani d . 1 1
H H50A 0.2011 0.4901 0.5180 0.142 Uiso calc R 1 1
H H50B 0.1183 0.4587 0.5016 0.142 Uiso calc R 1 1
H H50C 0.1081 0.5361 0.5366 0.142 Uiso calc R 1 1
C C51 0.8308(2) 0.76630(18) 0.26840(19) 0.0506(8) Uani d . 1 1
C C52 0.9136(2) 0.72957(19) 0.2736(2) 0.0539(9) Uani d . 1 1
C C53 0.9371(2) 0.71489(19) 0.3476(2) 0.0591(9) Uani d . 1 1
H H53 0.9926 0.6904 0.3509 0.071 Uiso calc R 1 1
C C54 0.8800(2) 0.73574(19) 0.4176(2) 0.0538(9) Uani d . 1 1
C C55 0.7973(2) 0.77178(18) 0.41044(19) 0.0545(9) Uani d . 1 1
H H55 0.7581 0.7857 0.4565 0.065 Uiso calc R 1 1
C C56 0.7713(2) 0.78774(17) 0.33696(19) 0.0471(8) Uani d . 1 1
C C57 0.9076(2) 0.71895(18) 0.4972(2) 0.0527(9) Uani d . 1 1
C C58 0.9928(3) 0.7233(2) 0.4962(2) 0.0766(11) Uani d . 1 1
H H58 1.0368 0.7340 0.4451 0.092 Uiso calc R 1 1
C C59 1.0182(3) 0.7122(2) 0.5705(3) 0.0910(13) Uani d . 1 1
H H59 1.0780 0.7163 0.5682 0.109 Uiso calc R 1 1
C C60 0.9536(3) 0.6954(2) 0.6464(3) 0.0825(12) Uani d . 1 1
H H60 0.9693 0.6886 0.6959 0.099 Uiso calc R 1 1
C C61 0.8648(3) 0.6886(2) 0.6488(2) 0.0790(11) Uani d . 1 1
H H61 0.8209 0.6760 0.7000 0.095 Uiso calc R 1 1
C C62 0.8416(2) 0.70062(19) 0.5749(2) 0.0664(10) Uani d . 1 1
H H62 0.7819 0.6965 0.5766 0.080 Uiso calc R 1 1
C C63 0.6810(2) 0.8266(2) 0.33531(19) 0.0552(9) Uani d . 1 1
C C64 0.6497(3) 0.8902(2) 0.3721(2) 0.0710(10) Uani d . 1 1
H H64 0.6874 0.9114 0.3940 0.085 Uiso calc R 1 1
C C65 0.5653(3) 0.9229(3) 0.3773(2) 0.0985(14) Uani d . 1 1
H H65 0.5464 0.9659 0.4020 0.118 Uiso calc R 1 1
C C66 0.5085(3) 0.8927(4) 0.3462(3) 0.1140(18) Uani d . 1 1
H H66 0.4505 0.9142 0.3507 0.137 Uiso calc R 1 1
C C67 0.5375(3) 0.8304(4) 0.3084(3) 0.1068(16) Uani d . 1 1
H H67 0.4994 0.8106 0.2860 0.128 Uiso calc R 1 1
C C68 0.6237(3) 0.7964(2) 0.3032(2) 0.0784(11) Uani d . 1 1
H H68 0.6425 0.7535 0.2781 0.094 Uiso calc R 1 1
C C69 0.9770(2) 0.7041(2) 0.1997(2) 0.0746(11) Uani d . 1 1
H H69A 1.0356 0.6932 0.2084 0.112 Uiso calc R 1 1
H H69B 0.9801 0.7484 0.1489 0.112 Uiso calc R 1 1
H H69C 0.9552 0.6547 0.1952 0.112 Uiso calc R 1 1
C C70 0.81620(19) 0.8452(2) 0.13499(19) 0.0456(8) Uani d . 1 1
C C71 0.8550(2) 0.92518(18) 0.12345(19) 0.0486(8) Uani d . 1 1
C C72 0.8870(2) 0.9589(2) 0.1719(2) 0.0654(10) Uani d . 1 1
H H72 0.8871 0.9283 0.2263 0.078 Uiso calc R 1 1
C C73 0.9201(2) 1.0411(2) 0.1382(3) 0.0797(11) Uani d . 1 1
H H73 0.9414 1.0641 0.1715 0.096 Uiso calc R 1 1
C C74 0.9218(3) 1.0874(2) 0.0591(3) 0.0862(12) Uani d . 1 1
H H74 0.9444 1.1411 0.0393 0.103 Uiso calc R 1 1
C C75 0.8898(2) 1.0551(2) 0.0065(2) 0.0670(10) Uani d . 1 1
C C76 0.8858(3) 1.0956(2) -0.0769(3) 0.0879(12) Uani d . 1 1
H H76 0.9072 1.1496 -0.1029 0.105 Uiso calc R 1 1
C C77 0.8513(3) 1.0568(3) -0.1192(2) 0.0824(12) Uani d . 1 1
H H77 0.8497 1.0851 -0.1738 0.099 Uiso calc R 1 1
C C78 0.8178(2) 0.9754(2) -0.0835(2) 0.0629(9) Uani d . 1 1
H H78 0.7947 0.9500 -0.1139 0.075 Uiso calc R 1 1
C C79 0.82002(19) 0.93409(19) -0.0025(2) 0.0493(8) Uani d . 1 1
C C80 0.8562(2) 0.9742(2) 0.0411(2) 0.0502(8) Uani d . 1 1
C C81 0.79069(19) 0.8515(2) 0.05548(18) 0.0450(8) Uani d . 1 1
C C82 0.7271(2) 0.80212(19) -0.02622(19) 0.0504(8) Uani d . 1 1
C C83 0.7878(2) 0.77977(18) -0.09352(19) 0.0480(8) Uani d . 1 1
C C84 0.7617(2) 0.79215(18) -0.16637(19) 0.0517(8) Uani d . 1 1
H H84 0.8020 0.7784 -0.2120 0.062 Uiso calc R 1 1
C C85 0.6780(2) 0.82414(19) -0.17419(19) 0.0520(8) Uani d . 1 1
C C86 0.6187(2) 0.8422(2) -0.1044(2) 0.0616(9) Uani d . 1 1
H H86 0.5614 0.8619 -0.1073 0.074 Uiso calc R 1 1
C C87 0.6419(2) 0.8317(2) -0.0305(2) 0.0618(9) Uani d . 1 1
C C88 0.8793(2) 0.7470(2) -0.0903(2) 0.0512(8) Uani d . 1 1
C C89 0.8943(2) 0.6866(2) -0.0210(2) 0.0653(10) Uani d . 1 1
H H89 0.8462 0.6673 0.0259 0.078 Uiso calc R 1 1
C C90 0.9794(3) 0.6543(2) -0.0199(3) 0.0821(12) Uani d . 1 1
H H90 0.9881 0.6137 0.0272 0.099 Uiso calc R 1 1
C C91 1.0508(3) 0.6828(3) -0.0891(3) 0.0894(13) Uani d . 1 1
H H91 1.1082 0.6617 -0.0887 0.107 Uiso calc R 1 1
C C92 1.0378(3) 0.7421(3) -0.1585(2) 0.0778(11) Uani d . 1 1
H H92 1.0859 0.7609 -0.2056 0.093 Uiso calc R 1 1
C C93 0.9524(3) 0.7738(2) -0.1581(2) 0.0657(10) Uani d . 1 1
H H93 0.9441 0.8147 -0.2052 0.079 Uiso calc R 1 1
C C94 0.6529(2) 0.83902(18) -0.2551(2) 0.0498(8) Uani d . 1 1
C C95 0.7146(2) 0.86355(19) -0.3299(2) 0.0637(10) Uani d . 1 1
H H95 0.7736 0.8703 -0.3313 0.076 Uiso calc R 1 1
C C96 0.6921(3) 0.8790(2) -0.4048(2) 0.0782(11) Uani d . 1 1
H H96 0.7359 0.8949 -0.4560 0.094 Uiso calc R 1 1
C C97 0.6048(3) 0.8706(2) -0.4028(3) 0.0884(13) Uani d . 1 1
H H97 0.5888 0.8806 -0.4525 0.106 Uiso calc R 1 1
C C98 0.5420(3) 0.8474(2) -0.3274(3) 0.0878(12) Uani d . 1 1
H H98 0.4825 0.8423 -0.3256 0.105 Uiso calc R 1 1
C C99 0.5658(3) 0.8315(2) -0.2534(2) 0.0717(10) Uani d . 1 1
H H99 0.5224 0.8156 -0.2020 0.086 Uiso calc R 1 1
C C100 0.5755(2) 0.8559(3) 0.0424(2) 0.0992(14) Uani d . 1 1
H H10A 0.5746 0.8131 0.0938 0.149 Uiso calc R 1 1
H H10B 0.5168 0.8623 0.0338 0.149 Uiso calc R 1 1
H H10C 0.5932 0.9076 0.0458 0.149 Uiso calc R 1 1
N N1 0.25457(17) 0.72250(15) 0.58708(16) 0.0530(7) Uani d . 1 1
N N2 0.22359(19) 0.66608(15) 0.46041(15) 0.0557(7) Uani d . 1 1
N N3 0.80571(17) 0.77649(16) 0.19320(16) 0.0552(7) Uani d . 1 1
N N4 0.74955(16) 0.79299(16) 0.04974(14) 0.0514(7) Uani d . 1 1

loop_
_atom_site_aniso_label
_atom_site_aniso_U_11
_atom_site_aniso_U_22
_atom_site_aniso_U_33
_atom_site_aniso_U_12
_atom_site_aniso_U_13
_atom_site_aniso_U_23
C7 0.048(2) 0.060(2) 0.054(2) 0.0065(18) -0.0176(18) -0.0279(19)
C8 0.110(3) 0.089(3) 0.063(3) -0.006(2) -0.034(2) -0.040(2)
C9 0.116(3) 0.096(3) 0.084(3) -0.004(3) -0.035(3) -0.047(3)
C10 0.103(3) 0.122(4) 0.086(3) 0.032(3) -0.050(3) -0.063(3)
C11 0.217(6) 0.098(4) 0.073(3) -0.002(4) -0.063(3) -0.027(3)
C12 0.167(4) 0.083(3) 0.074(3) -0.003(3) -0.055(3) -0.036(3)
C1 0.053(2) 0.055(2) 0.042(2) 0.0005(17) -0.0165(17) -0.0169(18)
C2 0.080(3) 0.064(3) 0.050(2) 0.006(2) -0.034(2) -0.019(2)
C3 0.084(3) 0.048(2) 0.062(2) -0.0010(19) -0.028(2) -0.0161(19)
C4 0.052(2) 0.058(2) 0.049(2) 0.0044(18) -0.0151(17) -0.0205(19)
C5 0.057(2) 0.057(2) 0.041(2) 0.0026(18) -0.0085(17) -0.0130(17)
C6 0.050(2) 0.053(2) 0.046(2) -0.0001(16) -0.0105(17) -0.0227(18)
C13 0.063(2) 0.053(2) 0.047(2) -0.001(2) -0.0061(19) -0.0175(18)
C14 0.089(3) 0.063(3) 0.068(3) 0.004(2) -0.016(2) -0.021(2)
C15 0.116(4) 0.060(3) 0.072(3) 0.007(3) -0.006(3) -0.013(2)
C16 0.119(4) 0.066(3) 0.082(3) -0.030(3) 0.003(3) -0.022(3)
C17 0.108(4) 0.084(4) 0.103(4) -0.037(3) -0.015(3) -0.020(3)
C18 0.083(3) 0.071(3) 0.080(3) -0.018(2) -0.024(2) -0.019(2)
C19 0.179(4) 0.068(3) 0.073(3) -0.007(3) -0.059(3) -0.010(2)
C20 0.058(2) 0.042(2) 0.040(2) -0.0046(17) -0.0121(18) -0.0100(16)
C21 0.047(2) 0.058(2) 0.053(2) -0.0069(17) -0.0139(18) -0.0170(18)
C22 0.059(3) 0.085(3) 0.070(3) -0.005(2) -0.013(2) -0.030(2)
C23 0.063(3) 0.106(3) 0.097(3) -0.013(2) -0.025(3) -0.030(3)
C24 0.053(3) 0.095(3) 0.096(3) 0.000(2) -0.008(3) -0.023(3)
C25 0.060(3) 0.069(3) 0.063(3) 0.001(2) -0.008(2) -0.016(2)
C26 0.067(3) 0.086(3) 0.084(3) 0.015(2) 0.002(2) -0.027(2)
C27 0.082(3) 0.097(3) 0.078(3) 0.010(3) -0.002(3) -0.044(2)
C28 0.080(3) 0.074(3) 0.061(2) 0.007(2) -0.015(2) -0.030(2)
C29 0.061(2) 0.052(2) 0.048(2) -0.0013(18) -0.0097(19) -0.0166(17)
C30 0.055(2) 0.046(2) 0.052(2) -0.0002(17) -0.0056(19) -0.0113(17)
C31 0.065(3) 0.046(2) 0.038(2) -0.0045(18) -0.0092(19) -0.0123(16)
C32 0.064(2) 0.056(2) 0.057(2) 0.0057(19) -0.0253(19) -0.033(2)
C33 0.064(2) 0.054(2) 0.051(2) 0.0033(18) -0.0215(19) -0.0237(19)
C34 0.083(3) 0.058(2) 0.055(2) 0.001(2) -0.029(2) -0.0207(19)
C35 0.087(3) 0.049(2) 0.068(3) 0.001(2) -0.034(2) -0.021(2)
C36 0.094(3) 0.050(2) 0.077(3) -0.004(2) -0.036(2) -0.026(2)
C37 0.082(3) 0.056(2) 0.060(3) 0.001(2) -0.026(2) -0.023(2)
C38 0.057(2) 0.055(2) 0.049(2) 0.0020(19) -0.0208(19) -0.0228(19)
C39 0.076(3) 0.062(3) 0.065(2) -0.002(2) -0.013(2) -0.025(2)
C40 0.099(3) 0.064(3) 0.079(3) 0.001(2) -0.022(3) -0.034(2)
C41 0.104(3) 0.056(3) 0.072(3) -0.013(2) -0.029(3) -0.014(2)
C42 0.084(3) 0.073(3) 0.065(3) -0.013(2) -0.017(2) -0.022(2)
C43 0.074(3) 0.067(3) 0.062(3) -0.003(2) -0.021(2) -0.033(2)
C44 0.088(3) 0.048(2) 0.064(3) 0.001(2) -0.042(2) -0.025(2)
C45 0.138(4) 0.069(3) 0.080(3) -0.013(3) -0.043(3) -0.032(3)
C46 0.172(5) 0.089(3) 0.085(3) -0.016(3) -0.050(3) -0.033(3)
C47 0.214(6) 0.078(4) 0.102(4) 0.002(4) -0.097(4) -0.030(3)
C48 0.178(5) 0.075(3) 0.116(4) -0.013(3) -0.085(4) -0.030(3)
C49 0.117(4) 0.073(3) 0.084(3) 0.006(3) -0.051(3) -0.027(2)
C50 0.142(4) 0.073(3) 0.072(3) -0.027(3) -0.028(3) -0.018(2)
C51 0.067(2) 0.047(2) 0.043(2) -0.0067(18) -0.0208(19) -0.0126(16)
C52 0.066(3) 0.051(2) 0.047(2) -0.0028(18) -0.016(2) -0.0160(17)
C53 0.060(2) 0.064(2) 0.057(2) 0.0094(18) -0.024(2) -0.0199(19)
C54 0.060(2) 0.058(2) 0.048(2) 0.0054(18) -0.0225(19) -0.0172(17)
C55 0.060(2) 0.058(2) 0.047(2) -0.0003(18) -0.0162(18) -0.0149(17)
C56 0.058(2) 0.045(2) 0.040(2) -0.0047(17) -0.0185(18) -0.0086(16)
C57 0.063(3) 0.056(2) 0.046(2) 0.0036(18) -0.025(2) -0.0168(17)
C58 0.065(3) 0.111(3) 0.052(2) 0.004(2) -0.017(2) -0.023(2)
C59 0.077(3) 0.129(4) 0.078(3) 0.015(3) -0.034(3) -0.039(3)
C60 0.098(3) 0.097(3) 0.069(3) 0.023(3) -0.044(3) -0.036(2)
C61 0.097(3) 0.086(3) 0.056(3) 0.022(2) -0.026(2) -0.027(2)
C62 0.078(3) 0.072(2) 0.059(3) 0.017(2) -0.035(2) -0.023(2)
C63 0.059(2) 0.061(2) 0.044(2) -0.007(2) -0.0239(19) -0.0011(18)
C64 0.073(3) 0.075(3) 0.062(2) 0.018(2) -0.025(2) -0.015(2)
C65 0.098(4) 0.115(4) 0.076(3) 0.040(3) -0.037(3) -0.018(3)
C66 0.076(4) 0.166(5) 0.080(4) 0.022(4) -0.027(3) -0.009(3)
C67 0.071(4) 0.164(5) 0.080(3) -0.014(3) -0.039(3) -0.004(3)
C68 0.074(3) 0.092(3) 0.066(3) -0.010(2) -0.030(2) -0.005(2)
C69 0.080(3) 0.083(3) 0.064(2) 0.005(2) -0.018(2) -0.029(2)
C70 0.051(2) 0.045(2) 0.042(2) -0.0048(17) -0.0136(17) -0.0131(17)
C71 0.057(2) 0.043(2) 0.053(2) -0.0048(17) -0.0235(18) -0.0168(18)
C72 0.082(3) 0.063(3) 0.067(2) -0.005(2) -0.038(2) -0.023(2)
C73 0.101(3) 0.060(3) 0.101(3) -0.015(2) -0.054(3) -0.028(2)
C74 0.097(3) 0.054(3) 0.113(4) -0.016(2) -0.042(3) -0.013(3)
C75 0.071(3) 0.051(2) 0.080(3) -0.009(2) -0.029(2) -0.010(2)
C76 0.101(3) 0.063(3) 0.084(3) -0.025(2) -0.030(3) 0.013(2)
C77 0.094(3) 0.078(3) 0.066(3) -0.008(2) -0.028(2) 0.002(2)
C78 0.069(3) 0.064(3) 0.051(2) -0.003(2) -0.0188(19) -0.0078(19)
C79 0.051(2) 0.051(2) 0.046(2) -0.0044(17) -0.0161(17) -0.0109(18)
C80 0.050(2) 0.044(2) 0.055(2) -0.0045(17) -0.0164(18) -0.0079(18)
C81 0.044(2) 0.053(2) 0.044(2) -0.0024(17) -0.0110(16) -0.0239(18)
C82 0.051(2) 0.069(2) 0.040(2) -0.0087(18) -0.0155(18) -0.0228(17)
C83 0.053(2) 0.058(2) 0.043(2) -0.0071(17) -0.0157(18) -0.0230(17)
C84 0.052(2) 0.064(2) 0.043(2) -0.0032(18) -0.0102(18) -0.0237(17)
C85 0.053(2) 0.064(2) 0.048(2) -0.0019(18) -0.0176(19) -0.0242(18)
C86 0.050(2) 0.082(3) 0.059(2) 0.0000(18) -0.014(2) -0.031(2)
C87 0.058(2) 0.093(3) 0.046(2) -0.002(2) -0.0128(19) -0.037(2)
C88 0.058(2) 0.061(2) 0.044(2) -0.0061(19) -0.016(2) -0.0242(18)
C89 0.065(3) 0.072(3) 0.058(2) -0.002(2) -0.012(2) -0.022(2)
C90 0.087(3) 0.089(3) 0.077(3) 0.019(3) -0.039(3) -0.024(2)
C91 0.060(3) 0.118(4) 0.100(4) 0.017(3) -0.029(3) -0.044(3)
C92 0.059(3) 0.103(3) 0.069(3) 0.000(2) -0.015(2) -0.024(2)
C93 0.065(3) 0.080(3) 0.054(2) -0.001(2) -0.016(2) -0.023(2)
C94 0.049(2) 0.051(2) 0.051(2) -0.0012(17) -0.012(2) -0.0198(17)
C95 0.079(3) 0.066(2) 0.055(2) 0.000(2) -0.028(2) -0.0213(19)
C96 0.101(4) 0.080(3) 0.051(3) 0.005(2) -0.021(2) -0.017(2)
C97 0.108(4) 0.107(3) 0.066(3) 0.028(3) -0.047(3) -0.035(3)
C98 0.083(3) 0.124(4) 0.072(3) 0.015(3) -0.037(3) -0.041(3)
C99 0.076(3) 0.091(3) 0.061(3) 0.003(2) -0.026(2) -0.034(2)
C100 0.070(3) 0.177(4) 0.075(3) 0.016(3) -0.022(2) -0.075(3)
N1 0.0632(19) 0.0567(18) 0.0465(17) 0.0013(14) -0.0177(15) -0.0238(14)
N2 0.061(2) 0.0595(18) 0.0519(18) -0.0010(15) -0.0178(16) -0.0212(14)
N3 0.072(2) 0.0536(19) 0.0468(18) -0.0049(15) -0.0221(15) -0.0173(15)
N4 0.0555(18) 0.0631(19) 0.0427(17) -0.0100(14) -0.0117(14) -0.0243(14)

loop_
_atom_type_symbol
_atom_type_description
_atom_type_scat_dispersion_real
_atom_type_scat_dispersion_imag
_atom_type_scat_source
C C 0.0033 0.0016 'International Tables Vol C Tables 4.2.6.8 and 6.1.1.4'
H H 0.0000 0.0000 'International Tables Vol C Tables 4.2.6.8 and 6.1.1.4'
N N 0.0061 0.0033 'International Tables Vol C Tables 4.2.6.8 and 6.1.1.4'

loop_
_geom_angle_atom_site_label_1
_geom_angle_atom_site_label_2
_geom_angle_atom_site_label_3
_geom_angle
C8 C7 C12 120.0
C8 C7 C4 119.9(2)
C12 C7 C4 120.1(2)
C9 C8 C7 120.0
C9 C8 H8 120.0
C7 C8 H8 120.0
C8 C9 C10 120.0
C8 C9 H9 120.0
C10 C9 H9 120.0
C9 C10 C11 120.0
C9 C10 H10 120.0
C11 C10 H10 120.0
C12 C11 C10 120.0
C12 C11 H11 120.0
C10 C11 H11 120.0
C11 C12 C7 120.0
C11 C12 H12 120.0
C7 C12 H12 120.0
C2 C1 C6 120.2(3)
C2 C1 N1 117.7(3)
C6 C1 N1 122.0(3)
C1 C2 C3 119.4(3)
C1 C2 C19 120.7(3)
C3 C2 C19 119.9(3)
C4 C3 C2 121.9(3)
C4 C3 H3 119.0
C2 C3 H3 119.0
C5 C4 C3 116.5(3)
C5 C4 C7 122.9(3)
C3 C4 C7 120.6(3)
C4 C5 C6 123.4(3)
C4 C5 H5 118.3
C6 C5 H5 118.3
C1 C6 C5 118.4(3)
C1 C6 C13 122.4(3)
C5 C6 C13 119.2(3)
C14 C13 C18 116.8(3)
C14 C13 C6 121.0(3)
C18 C13 C6 122.2(3)
C13 C14 C15 121.0(4)
C13 C14 H14 119.5
C15 C14 H14 119.5
C16 C15 C14 119.4(4)
C16 C15 H15 120.3
C14 C15 H15 120.3
C17 C16 C15 120.6(4)
C17 C16 H16 119.7
C15 C16 H16 119.7
C16 C17 C18 119.8(4)
C16 C17 H17 120.1
C18 C17 H17 120.1
C17 C18 C13 122.4(4)
C17 C18 H18 118.8
C13 C18 H18 118.8
C2 C19 H19A 109.5
C2 C19 H19B 109.5
H19A C19 H19B 109.5
C2 C19 H19C 109.5
H19A C19 H19C 109.5
H19B C19 H19C 109.5
N1 C20 C21 133.3(3)
N1 C20 C31 120.0(3)
C21 C20 C31 106.7(3)
C22 C21 C30 119.2(3)
C22 C21 C20 134.4(3)
C30 C21 C20 106.3(3)
C21 C22 C23 118.9(3)
C21 C22 H22 120.5
C23 C22 H22 120.5
C24 C23 C22 122.7(4)
C24 C23 H23 118.6
C22 C23 H23 118.6
C23 C24 C25 120.1(4)
C23 C24 H24 120.0
C25 C24 H24 120.0
C24 C25 C30 116.6(3)
C24 C25 C26 127.7(4)
C30 C25 C26 115.7(4)
C27 C26 C25 120.3(4)
C27 C26 H26 119.8
C25 C26 H26 119.8
C26 C27 C28 123.1(4)
C26 C27 H27 118.4
C28 C27 H27 118.4
C29 C28 C27 118.3(3)
C29 C28 H28 120.8
C27 C28 H28 120.8
C28 C29 C30 119.2(3)
C28 C29 C31 134.2(3)
C30 C29 C31 106.6(3)
C29 C30 C21 114.3(3)
C29 C30 C25 123.3(3)
C21 C30 C25 122.3(3)
N2 C31 C29 133.1(3)
N2 C31 C20 120.8(3)
C29 C31 C20 106.1(3)
C37 C32 C33 121.1(3)
C37 C32 N2 118.2(3)
C33 C32 N2 120.5(3)
C34 C33 C32 117.5(3)
C34 C33 C38 120.1(3)
C32 C33 C38 122.4(3)
C35 C34 C33 123.5(3)
C35 C34 H34 118.2
C33 C34 H34 118.2
C34 C35 C36 117.0(3)
C34 C35 C44 121.6(3)
C36 C35 C44 121.4(3)
C37 C36 C35 122.5(3)
C37 C36 H36 118.8
C35 C36 H36 118.8
C36 C37 C32 118.1(3)
C36 C37 C50 121.0(3)
C32 C37 C50 120.9(3)
C43 C38 C39 117.3(3)
C43 C38 C33 121.3(3)
C39 C38 C33 121.3(3)
C40 C39 C38 120.2(3)
C40 C39 H39 119.9
C38 C39 H39 119.9
C41 C40 C39 121.1(3)
C41 C40 H40 119.4
C39 C40 H40 119.4
C42 C41 C40 118.9(4)
C42 C41 H41 120.6
C40 C41 H41 120.6
C41 C42 C43 120.5(4)
C41 C42 H42 119.8
C43 C42 H42 119.8
C38 C43 C42 122.0(3)
C38 C43 H43 119.0
C42 C43 H43 119.0
C49 C44 C45 119.5(3)
C49 C44 C35 121.1(4)
C45 C44 C35 119.4(4)
C44 C45 C46 120.9(4)
C44 C45 H45 119.5
C46 C45 H45 119.5
C47 C46 C45 119.3(5)
C47 C46 H46 120.3
C45 C46 H46 120.3
C46 C47 C48 120.6(5)
C46 C47 H47 119.7
C48 C47 H47 119.7
C47 C48 C49 118.2(5)
C47 C48 H48 120.9
C49 C48 H48 120.9
C44 C49 C48 121.5(4)
C44 C49 H49 119.3
C48 C49 H49 119.3
C37 C50 H50A 109.5
C37 C50 H50B 109.5
H50A C50 H50B 109.5
C37 C50 H50C 109.5
H50A C50 H50C 109.5
H50B C50 H50C 109.5
C52 C51 C56 120.9(3)
C52 C51 N3 118.2(3)
C56 C51 N3 120.7(3)
C53 C52 C51 119.1(3)
C53 C52 C69 120.2(3)
C51 C52 C69 120.7(3)
C52 C53 C54 121.9(3)
C52 C53 H53 119.0
C54 C53 H53 119.0
C55 C54 C53 117.4(3)
C55 C54 C57 121.9(3)
C53 C54 C57 120.6(3)
C56 C55 C54 122.4(3)
C56 C55 H55 118.8
C54 C55 H55 118.8
C55 C56 C51 118.2(3)
C55 C56 C63 118.5(3)
C51 C56 C63 123.3(3)
C58 C57 C62 118.9(3)
C58 C57 C54 121.8(3)
C62 C57 C54 119.3(3)
C57 C58 C59 121.9(4)
C57 C58 H58 119.0
C59 C58 H58 119.0
C60 C59 C58 119.3(4)
C60 C59 H59 120.3
C58 C59 H59 120.3
C59 C60 C61 119.5(4)
C59 C60 H60 120.2
C61 C60 H60 120.2
C62 C61 C60 120.0(4)
C62 C61 H61 120.0
C60 C61 H61 120.0
C61 C62 C57 120.4(3)
C61 C62 H62 119.8
C57 C62 H62 119.8
C64 C63 C68 117.9(3)
C64 C63 C56 120.3(3)
C68 C63 C56 121.6(3)
C65 C64 C63 121.9(4)
C65 C64 H64 119.1
C63 C64 H64 119.1
C66 C65 C64 120.3(4)
C66 C65 H65 119.8
C64 C65 H65 119.8
C65 C66 C67 119.4(5)
C65 C66 H66 120.3
C67 C66 H66 120.3
C66 C67 C68 120.7(5)
C66 C67 H67 119.7
C68 C67 H67 119.7
C63 C68 C67 119.8(4)
C63 C68 H68 120.1
C67 C68 H68 120.1
C52 C69 H69A 109.5
C52 C69 H69B 109.5
H69A C69 H69B 109.5
C52 C69 H69C 109.5
H69A C69 H69C 109.5
H69B C69 H69C 109.5
N3 C70 C71 133.4(3)
N3 C70 C81 119.4(3)
C71 C70 C81 107.0(3)
C72 C71 C80 118.4(3)
C72 C71 C70 135.3(3)
C80 C71 C70 106.3(3)
C71 C72 C73 119.0(3)
C71 C72 H72 120.5
C73 C72 H72 120.5
C74 C73 C72 122.3(3)
C74 C73 H73 118.8
C72 C73 H73 118.8
C73 C74 C75 120.8(4)
C73 C74 H74 119.6
C75 C74 H74 119.6
C80 C75 C74 116.2(3)
C80 C75 C76 116.0(3)
C74 C75 C76 127.8(4)
C77 C76 C75 121.0(4)
C77 C76 H76 119.5
C75 C76 H76 119.5
C76 C77 C78 122.3(4)
C76 C77 H77 118.8
C78 C77 H77 118.8
C79 C78 C77 118.5(3)
C79 C78 H78 120.7
C77 C78 H78 120.7
C78 C79 C80 119.1(3)
C78 C79 C81 134.4(3)
C80 C79 C81 106.5(3)
C75 C80 C79 123.0(3)
C75 C80 C71 123.3(3)
C79 C80 C71 113.7(3)
N4 C81 C79 132.5(3)
N4 C81 C70 121.1(3)
C79 C81 C70 106.4(3)
C87 C82 C83 121.0(3)
C87 C82 N4 117.8(3)
C83 C82 N4 121.2(3)
C84 C83 C82 117.8(3)
C84 C83 C88 120.0(3)
C82 C83 C88 122.1(3)
C85 C84 C83 122.9(3)
C85 C84 H84 118.5
C83 C84 H84 118.5
C86 C85 C84 117.1(3)
C86 C85 C94 121.4(3)
C84 C85 C94 121.5(3)
C85 C86 C87 122.1(3)
C85 C86 H86 118.9
C87 C86 H86 118.9
C82 C87 C86 118.9(3)
C82 C87 C100 121.3(3)
C86 C87 C100 119.8(3)
C93 C88 C89 117.3(3)
C93 C88 C83 120.7(3)
C89 C88 C83 122.0(3)
C90 C89 C88 121.5(3)
C90 C89 H89 119.2
C88 C89 H89 119.2
C91 C90 C89 119.4(4)
C91 C90 H90 120.3
C89 C90 H90 120.3
C92 C91 C90 120.2(4)
C92 C91 H91 119.9
C90 C91 H91 119.9
C91 C92 C93 119.4(4)
C91 C92 H92 120.3
C93 C92 H92 120.3
C88 C93 C92 122.2(3)
C88 C93 H93 118.9
C92 C93 H93 118.9
C95 C94 C99 119.0(3)
C95 C94 C85 120.8(3)
C99 C94 C85 120.1(3)
C94 C95 C96 121.5(3)
C94 C95 H95 119.3
C96 C95 H95 119.3
C97 C96 C95 119.3(4)
C97 C96 H96 120.3
C95 C96 H96 120.3
C98 C97 C96 119.4(4)
C98 C97 H97 120.3
C96 C97 H97 120.3
C97 C98 C99 120.4(4)
C97 C98 H98 119.8
C99 C98 H98 119.8
C94 C99 C98 120.4(4)
C94 C99 H99 119.8
C98 C99 H99 119.8
C87 C100 H10A 109.5
C87 C100 H10B 109.5
H10A C100 H10B 109.5
C87 C100 H10C 109.5
H10A C100 H10C 109.5
H10B C100 H10C 109.5
C20 N1 C1 120.5(3)
C31 N2 C32 119.7(3)
C70 N3 C51 121.9(3)
C81 N4 C82 118.8(3)

loop_
_geom_bond_atom_site_label_1
_geom_bond_atom_site_label_2
_geom_bond_distance
C7 C8 1.3900
C7 C12 1.3900
C7 C4 1.505(3)
C8 C9 1.3900
C8 H8 0.9300
C9 C10 1.3900
C9 H9 0.9300
C10 C11 1.3900
C10 H10 0.9300
C11 C12 1.3900
C11 H11 0.9300
C12 H12 0.9300
C1 C2 1.386(4)
C1 C6 1.390(4)
C1 N1 1.410(3)
C2 C3 1.397(4)
C2 C19 1.514(4)
C3 C4 1.394(4)
C3 H3 0.9300
C4 C5 1.383(4)
C5 C6 1.390(4)
C5 H5 0.9300
C6 C13 1.486(4)
C13 C14 1.384(4)
C13 C18 1.384(4)
C14 C15 1.405(5)
C14 H14 0.9300
C15 C16 1.363(5)
C15 H15 0.9300
C16 C17 1.357(5)
C16 H16 0.9300
C17 C18 1.370(5)
C17 H17 0.9300
C18 H18 0.9300
C19 H19A 0.9600
C19 H19B 0.9600
C19 H19C 0.9600
C20 N1 1.273(3)
C20 C21 1.472(4)
C20 C31 1.524(4)
C21 C22 1.359(4)
C21 C30 1.405(4)
C22 C23 1.400(4)
C22 H22 0.9300
C23 C24 1.359(5)
C23 H23 0.9300
C24 C25 1.408(5)
C24 H24 0.9300
C25 C30 1.407(4)
C25 C26 1.427(5)
C26 C27 1.359(4)
C26 H26 0.9300
C27 C28 1.401(4)
C27 H27 0.9300
C28 C29 1.376(4)
C28 H28 0.9300
C29 C30 1.400(4)
C29 C31 1.478(4)
C31 N2 1.269(3)
C32 C37 1.394(4)
C32 C33 1.399(4)
C32 N2 1.423(3)
C33 C34 1.390(4)
C33 C38 1.485(4)
C34 C35 1.370(4)
C34 H34 0.9300
C35 C36 1.394(4)
C35 C44 1.511(4)
C36 C37 1.388(4)
C36 H36 0.9300
C37 C50 1.503(4)
C38 C43 1.371(4)
C38 C39 1.391(4)
C39 C40 1.386(4)
C39 H39 0.9300
C40 C41 1.367(4)
C40 H40 0.9300
C41 C42 1.359(4)
C41 H41 0.9300
C42 C43 1.377(4)
C42 H42 0.9300
C43 H43 0.9300
C44 C49 1.341(4)
C44 C45 1.365(5)
C45 C46 1.397(5)
C45 H45 0.9300
C46 C47 1.371(6)
C46 H46 0.9300
C47 C48 1.372(6)
C47 H47 0.9300
C48 C49 1.420(5)
C48 H48 0.9300
C49 H49 0.9300
C50 H50A 0.9600
C50 H50B 0.9600
C50 H50C 0.9600
C51 C52 1.389(4)
C51 C56 1.397(4)
C51 N3 1.425(3)
C52 C53 1.380(4)
C52 C69 1.518(4)
C53 C54 1.397(4)
C53 H53 0.9300
C54 C55 1.391(4)
C54 C57 1.503(4)
C55 C56 1.390(4)
C55 H55 0.9300
C56 C63 1.495(4)
C57 C58 1.331(4)
C57 C62 1.406(4)
C58 C59 1.410(4)
C58 H58 0.9300
C59 C60 1.374(5)
C59 H59 0.9300
C60 C61 1.387(5)
C60 H60 0.9300
C61 C62 1.383(4)
C61 H61 0.9300
C62 H62 0.9300
C63 C64 1.382(4)
C63 C68 1.383(4)
C64 C65 1.363(5)
C64 H64 0.9300
C65 C66 1.363(5)
C65 H65 0.9300
C66 C67 1.368(6)
C66 H66 0.9300
C67 C68 1.395(5)
C67 H67 0.9300
C68 H68 0.9300
C69 H69A 0.9600
C69 H69B 0.9600
C69 H69C 0.9600
C70 N3 1.274(3)
C70 C71 1.463(4)
C70 C81 1.514(4)
C71 C72 1.363(4)
C71 C80 1.414(4)
C72 C73 1.413(4)
C72 H72 0.9300
C73 C74 1.352(4)
C73 H73 0.9300
C74 C75 1.410(4)
C74 H74 0.9300
C75 C80 1.398(4)
C75 C76 1.418(5)
C76 C77 1.354(4)
C76 H76 0.9300
C77 C78 1.405(4)
C77 H77 0.9300
C78 C79 1.376(4)
C78 H78 0.9300
C79 C80 1.404(4)
C79 C81 1.473(4)
C81 N4 1.267(3)
C82 C87 1.385(4)
C82 C83 1.395(4)
C82 N4 1.420(3)
C83 C84 1.388(4)
C83 C88 1.488(4)
C84 C85 1.387(4)
C84 H84 0.9300
C85 C86 1.386(4)
C85 C94 1.508(4)
C86 C87 1.387(4)
C86 H86 0.9300
C87 C100 1.515(4)
C88 C93 1.374(4)
C88 C89 1.383(4)
C89 C90 1.384(4)
C89 H89 0.9300
C90 C91 1.377(5)
C90 H90 0.9300
C91 C92 1.366(5)
C91 H91 0.9300
C92 C93 1.382(4)
C92 H92 0.9300
C93 H93 0.9300
C94 C95 1.344(4)
C94 C99 1.365(4)
C95 C96 1.387(4)
C95 H95 0.9300
C96 C97 1.370(5)
C96 H96 0.9300
C97 C98 1.359(5)
C97 H97 0.9300
C98 C99 1.381(4)
C98 H98 0.9300
C99 H99 0.9300
C100 H10A 0.9600
C100 H10B 0.9600
C100 H10C 0.9600

loop_
_geom_hbond_atom_site_label_D
_geom_hbond_atom_site_label_H
_geom_hbond_atom_site_label_A
_geom_hbond_site_symmetry_A
_geom_hbond_distance_DH
_geom_hbond_distance_HA
_geom_hbond_distance_DA
_geom_hbond_angle_DHA
C16 H16 N3 2_666 0.93 2.60 3.517(6) 168
C92 H92 Cg2 1_654 0.93 2.95 3.789(5) 151

loop_
_geom_torsion_atom_site_label_1
_geom_torsion_atom_site_label_2
_geom_torsion_atom_site_label_3
_geom_torsion_atom_site_label_4
_geom_torsion
C12 C7 C8 C9 0.0
C4 C7 C8 C9 -177.5(2)
C7 C8 C9 C10 0.0
C8 C9 C10 C11 0.0
C9 C10 C11 C12 0.0
C10 C11 C12 C7 0.0
C8 C7 C12 C11 0.0
C4 C7 C12 C11 177.5(2)
C6 C1 C2 C3 1.4(5)
N1 C1 C2 C3 177.3(3)
C6 C1 C2 C19 179.7(3)
N1 C1 C2 C19 -4.4(5)
C1 C2 C3 C4 2.2(5)
C19 C2 C3 C4 -176.1(3)
C2 C3 C4 C5 -3.0(5)
C2 C3 C4 C7 176.1(3)
C8 C7 C4 C5 161.4(2)
C12 C7 C4 C5 -16.1(4)
C8 C7 C4 C3 -17.6(3)
C12 C7 C4 C3 164.9(2)
C3 C4 C5 C6 0.2(4)
C7 C4 C5 C6 -178.8(3)
C2 C1 C6 C5 -4.0(4)
N1 C1 C6 C5 -179.7(3)
C2 C1 C6 C13 176.1(3)
N1 C1 C6 C13 0.4(4)
C4 C5 C6 C1 3.2(4)
C4 C5 C6 C13 -176.9(3)
C1 C6 C13 C14 139.5(3)
C5 C6 C13 C14 -40.3(4)
C1 C6 C13 C18 -42.4(4)
C5 C6 C13 C18 137.7(3)
C18 C13 C14 C15 -0.5(5)
C6 C13 C14 C15 177.6(3)
C13 C14 C15 C16 1.6(5)
C14 C15 C16 C17 -2.1(6)
C15 C16 C17 C18 1.5(6)
C16 C17 C18 C13 -0.5(6)
C14 C13 C18 C17 0.0(5)
C6 C13 C18 C17 -178.1(3)
N1 C20 C21 C22 -4.0(6)
C31 C20 C21 C22 175.6(3)
N1 C20 C21 C30 179.6(3)
C31 C20 C21 C30 -0.9(3)
C30 C21 C22 C23 -1.1(5)
C20 C21 C22 C23 -177.2(3)
C21 C22 C23 C24 -0.6(6)
C22 C23 C24 C25 0.8(6)
C23 C24 C25 C30 0.7(5)
C23 C24 C25 C26 179.1(4)
C24 C25 C26 C27 -177.8(4)
C30 C25 C26 C27 0.6(5)
C25 C26 C27 C28 0.7(6)
C26 C27 C28 C29 -1.3(6)
C27 C28 C29 C30 0.5(5)
C27 C28 C29 C31 -179.7(3)
C28 C29 C30 C21 -179.4(3)
C31 C29 C30 C21 0.8(4)
C28 C29 C30 C25 0.9(5)
C31 C29 C30 C25 -179.0(3)
C22 C21 C30 C29 -177.0(3)
C20 C21 C30 C29 0.1(4)
C22 C21 C30 C25 2.7(5)
C20 C21 C30 C25 179.9(3)
C24 C25 C30 C29 177.2(3)
C26 C25 C30 C29 -1.4(5)
C24 C25 C30 C21 -2.5(5)
C26 C25 C30 C21 178.9(3)
C28 C29 C31 N2 -0.5(6)
C30 C29 C31 N2 179.3(3)
C28 C29 C31 C20 178.9(3)
C30 C29 C31 C20 -1.3(3)
N1 C20 C31 N2 0.4(4)
C21 C20 C31 N2 -179.1(3)
N1 C20 C31 C29 -179.0(3)
C21 C20 C31 C29 1.4(3)
C37 C32 C33 C34 -4.4(5)
N2 C32 C33 C34 -179.9(3)
C37 C32 C33 C38 175.4(3)
N2 C32 C33 C38 -0.1(5)
C32 C33 C34 C35 0.2(5)
C38 C33 C34 C35 -179.6(3)
C33 C34 C35 C36 3.7(5)
C33 C34 C35 C44 -176.5(3)
C34 C35 C36 C37 -3.8(5)
C44 C35 C36 C37 176.4(3)
C35 C36 C37 C32 -0.1(5)
C35 C36 C37 C50 -178.7(3)
C33 C32 C37 C36 4.3(5)
N2 C32 C37 C36 179.9(3)
C33 C32 C37 C50 -177.1(3)
N2 C32 C37 C50 -1.5(5)
C34 C33 C38 C43 -42.3(4)
C32 C33 C38 C43 137.9(3)
C34 C33 C38 C39 134.9(3)
C32 C33 C38 C39 -44.9(4)
C43 C38 C39 C40 0.7(5)
C33 C38 C39 C40 -176.6(3)
C38 C39 C40 C41 0.3(5)
C39 C40 C41 C42 -0.6(5)
C40 C41 C42 C43 -0.2(5)
C39 C38 C43 C42 -1.4(5)
C33 C38 C43 C42 175.9(3)
C41 C42 C43 C38 1.2(5)
C34 C35 C44 C49 -147.9(3)
C36 C35 C44 C49 32.0(5)
C34 C35 C44 C45 32.9(5)
C36 C35 C44 C45 -147.3(4)
C49 C44 C45 C46 -1.2(6)
C35 C44 C45 C46 178.1(3)
C44 C45 C46 C47 1.1(6)
C45 C46 C47 C48 -1.2(7)
C46 C47 C48 C49 1.3(7)
C45 C44 C49 C48 1.3(6)
C35 C44 C49 C48 -178.0(3)
C47 C48 C49 C44 -1.4(6)
C56 C51 C52 C53 -0.5(4)
N3 C51 C52 C53 -176.4(3)
C56 C51 C52 C69 178.2(3)
N3 C51 C52 C69 2.3(4)
C51 C52 C53 C54 0.1(5)
C69 C52 C53 C54 -178.6(3)
C52 C53 C54 C55 0.4(5)
C52 C53 C54 C57 -180.0(3)
C53 C54 C55 C56 -0.5(4)
C57 C54 C55 C56 179.8(3)
C54 C55 C56 C51 0.2(4)
C54 C55 C56 C63 179.9(3)
C52 C51 C56 C55 0.4(4)
N3 C51 C56 C55 176.2(3)
C52 C51 C56 C63 -179.4(3)
N3 C51 C56 C63 -3.6(4)
C55 C54 C57 C58 -147.3(3)
C53 C54 C57 C58 33.1(5)
C55 C54 C57 C62 30.7(4)
C53 C54 C57 C62 -148.9(3)
C62 C57 C58 C59 -1.7(5)
C54 C57 C58 C59 176.3(3)
C57 C58 C59 C60 0.8(6)
C58 C59 C60 C61 0.8(6)
C59 C60 C61 C62 -1.4(5)
C60 C61 C62 C57 0.6(5)
C58 C57 C62 C61 1.0(5)
C54 C57 C62 C61 -177.1(3)
C55 C56 C63 C64 41.2(4)
C51 C56 C63 C64 -139.1(3)
C55 C56 C63 C68 -133.8(3)
C51 C56 C63 C68 46.0(4)
C68 C63 C64 C65 0.1(5)
C56 C63 C64 C65 -175.1(3)
C63 C64 C65 C66 0.5(6)
C64 C65 C66 C67 -1.3(7)
C65 C66 C67 C68 1.5(7)
C64 C63 C68 C67 0.2(5)
C56 C63 C68 C67 175.3(3)
C66 C67 C68 C63 -1.0(6)
N3 C70 C71 C72 -6.8(6)
C81 C70 C71 C72 177.2(3)
N3 C70 C71 C80 173.5(3)
C81 C70 C71 C80 -2.4(3)
C80 C71 C72 C73 -0.1(5)
C70 C71 C72 C73 -179.7(3)
C71 C72 C73 C74 -0.6(5)
C72 C73 C74 C75 0.3(6)
C73 C74 C75 C80 0.5(5)
C73 C74 C75 C76 179.1(4)
C80 C75 C76 C77 -0.1(5)
C74 C75 C76 C77 -178.6(4)
C75 C76 C77 C78 0.0(6)
C76 C77 C78 C79 0.3(5)
C77 C78 C79 C80 -0.6(5)
C77 C78 C79 C81 178.6(3)
C74 C75 C80 C79 178.5(3)
C76 C75 C80 C79 -0.3(5)
C74 C75 C80 C71 -1.2(5)
C76 C75 C80 C71 -179.9(3)
C78 C79 C80 C75 0.6(5)
C81 C79 C80 C75 -178.8(3)
C78 C79 C80 C71 -179.7(3)
C81 C79 C80 C71 0.9(3)
C72 C71 C80 C75 1.0(5)
C70 C71 C80 C75 -179.3(3)
C72 C71 C80 C79 -178.7(3)
C70 C71 C80 C79 1.0(3)
C78 C79 C81 N4 -3.9(6)
C80 C79 C81 N4 175.4(3)
C78 C79 C81 C70 178.4(3)
C80 C79 C81 C70 -2.3(3)
N3 C70 C81 N4 8.3(4)
C71 C70 C81 N4 -175.1(3)
N3 C70 C81 C79 -173.6(3)
C71 C70 C81 C79 3.0(3)
C87 C82 C83 C84 3.2(4)
N4 C82 C83 C84 -178.7(3)
C87 C82 C83 C88 -179.3(3)
N4 C82 C83 C88 -1.2(4)
C82 C83 C84 C85 -1.1(4)
C88 C83 C84 C85 -178.6(3)
C83 C84 C85 C86 -1.5(4)
C83 C84 C85 C94 178.3(3)
C84 C85 C86 C87 2.1(5)
C94 C85 C86 C87 -177.6(3)
C83 C82 C87 C86 -2.7(5)
N4 C82 C87 C86 179.2(3)
C83 C82 C87 C100 179.9(3)
N4 C82 C87 C100 1.7(5)
C85 C86 C87 C82 -0.1(5)
C85 C86 C87 C100 177.4(3)
C84 C83 C88 C93 40.2(4)
C82 C83 C88 C93 -137.1(3)
C84 C83 C88 C89 -137.4(3)
C82 C83 C88 C89 45.2(4)
C93 C88 C89 C90 -0.2(5)
C83 C88 C89 C90 177.6(3)
C88 C89 C90 C91 0.1(5)
C89 C90 C91 C92 -0.4(6)
C90 C91 C92 C93 0.8(6)
C89 C88 C93 C92 0.5(5)
C83 C88 C93 C92 -177.2(3)
C91 C92 C93 C88 -0.9(5)
C86 C85 C94 C95 145.4(3)
C84 C85 C94 C95 -34.4(4)
C86 C85 C94 C99 -31.5(4)
C84 C85 C94 C99 148.8(3)
C99 C94 C95 C96 -1.9(5)
C85 C94 C95 C96 -178.8(3)
C94 C95 C96 C97 1.2(5)
C95 C96 C97 C98 0.1(6)
C96 C97 C98 C99 -0.8(6)
C95 C94 C99 C98 1.2(5)
C85 C94 C99 C98 178.1(3)
C97 C98 C99 C94 0.2(5)
C21 C20 N1 C1 -2.1(5)
C31 C20 N1 C1 178.5(3)
C2 C1 N1 C20 103.1(3)
C6 C1 N1 C20 -81.1(4)
C29 C31 N2 C32 -4.2(5)
C20 C31 N2 C32 176.4(3)
C37 C32 N2 C31 100.5(4)
C33 C32 N2 C31 -83.9(4)
C71 C70 N3 C51 2.7(5)
C81 C70 N3 C51 178.3(3)
C52 C51 N3 C70 -97.4(3)
C56 C51 N3 C70 86.7(4)
C79 C81 N4 C82 2.4(5)
C70 C81 N4 C82 179.9(3)
C87 C82 N4 C81 -95.6(3)
C83 C82 N4 C81 86.3(4)

loop_
_platon_squeeze_void_nr
_platon_squeeze_void_average_x
_platon_squeeze_void_average_y
_platon_squeeze_void_average_z
_platon_squeeze_void_volume
_platon_squeeze_void_count_electrons
_platon_squeeze_void_content
1 0.000 0.000 0.500 279 36 ' '
2 0.500 0.500 0.000 410 65 ' '

_cod_database_fobs_code 1543133
